data_7152358
loop_
_publ_author_name
'Zhang, Bao'
'Wee, Andrew G. H.'

_publ_section_title
;
 Conformational, steric and electronic effects on the site- and
 chemoselectivity of the metal-catalyzed reaction of
 N-bis(trimethylsilyl)methyl, N-(2-indolyl)methyl \a-diazoamides.
;
_journal_issue 23
_journal_name_full 'Organic &amp; biomolecular chemistry'
_journal_page_first 4597
_journal_page_last 4608
_journal_paper_doi 10.1039/c2ob25103e
_journal_volume 10
_journal_year 2012
_chemical_formula_moiety 'C20 H32 N2 O4 S Si2'
_chemical_formula_sum 'C20 H32 N2 O4 S Si2'
_chemical_formula_weight 452.72
_chemical_melting_point 179(181)
_chemical_name_systematic
;
?
;
_space_group_IT_number 14
_symmetry_cell_setting monoclinic
_symmetry_space_group_name_Hall '-P 2yn'
_symmetry_space_group_name_H-M 'P 1 21/n 1'
_atom_sites_solution_hydrogens geom
_atom_sites_solution_primary direct
_atom_sites_solution_secondary difmap
_audit_creation_method SHELXL-97
_cell_angle_alpha 90.00
_cell_angle_beta 96.3590(10)
_cell_angle_gamma 90.00
_cell_formula_units_Z 4
_cell_length_a 9.0478(9)
_cell_length_b 18.6125(18)
_cell_length_c 14.1521(14)
_cell_measurement_reflns_used 4166
_cell_measurement_temperature 193(2)
_cell_measurement_theta_max 27.44
_cell_measurement_theta_min 2.52
_cell_volume 2368.6(4)
_computing_cell_refinement 'Bruker SMART'
_computing_data_collection 'Bruker SMART'
_computing_data_reduction 'Bruker SAINT'
_computing_structure_refinement 'SHELXL-97 (Sheldrick, 2008)'
_computing_structure_solution 'Bruker SHELXTL'
_diffrn_ambient_temperature 193(2)
_diffrn_measured_fraction_theta_full 0.990
_diffrn_measured_fraction_theta_max 0.990
_diffrn_measurement_device_type 'CCD area detector'
_diffrn_measurement_method 'phi and omega scans'
_diffrn_radiation_monochromator graphite
_diffrn_radiation_source 'fine-focus sealed tube'
_diffrn_radiation_type MoK\a
_diffrn_radiation_wavelength 0.71073
_diffrn_reflns_av_R_equivalents 0.0176
_diffrn_reflns_av_sigmaI/netI 0.0185
_diffrn_reflns_limit_h_max 11
_diffrn_reflns_limit_h_min -11
_diffrn_reflns_limit_k_max 23
_diffrn_reflns_limit_k_min -24
_diffrn_reflns_limit_l_max 18
_diffrn_reflns_limit_l_min -18
_diffrn_reflns_number 15535
_diffrn_reflns_theta_full 27.48
_diffrn_reflns_theta_max 27.48
_diffrn_reflns_theta_min 1.81
_exptl_absorpt_coefficient_mu 0.265
_exptl_absorpt_correction_type none
_exptl_crystal_colour colorless
_exptl_crystal_density_diffrn 1.270
_exptl_crystal_density_method 'not measured'
_exptl_crystal_description prism
_exptl_crystal_F_000 968
_exptl_crystal_size_max 0.60
_exptl_crystal_size_mid 0.47
_exptl_crystal_size_min 0.31
_refine_diff_density_max 0.448
_refine_diff_density_min -0.413
_refine_diff_density_rms 0.057
_refine_ls_extinction_method none
_refine_ls_goodness_of_fit_ref 1.045
_refine_ls_hydrogen_treatment constr
_refine_ls_matrix_type full
_refine_ls_number_parameters 262
_refine_ls_number_reflns 5381
_refine_ls_number_restraints 0
_refine_ls_restrained_S_all 1.045
_refine_ls_R_factor_all 0.0479
_refine_ls_R_factor_gt 0.0403
_refine_ls_shift/su_max 0.001
_refine_ls_shift/su_mean 0.000
_refine_ls_structure_factor_coef Fsqd
_refine_ls_weighting_details 'calc w=1/[\s^2^(Fo^2^)+(0.0669P)^2^+0.9510P] where P=(Fo^2^+2Fc^2^)/3'
_refine_ls_weighting_scheme calc
_refine_ls_wR_factor_gt 0.1086
_refine_ls_wR_factor_ref 0.1152
_reflns_number_gt 4604
_reflns_number_total 5381
_reflns_threshold_expression >2\s(I)
_cod_data_source_file c2ob25103e.txt
_cod_data_source_block aw2
_cod_original_sg_symbol_H-M P2(1)/n
_cod_database_code 7152358

loop_
_symmetry_equiv_pos_as_xyz
'x, y, z'
'-x+1/2, y+1/2, -z+1/2'
'-x, -y, -z'
'x-1/2, -y-1/2, z-1/2'

loop_
_atom_site_label
_atom_site_type_symbol
_atom_site_fract_x
_atom_site_fract_y
_atom_site_fract_z
_atom_site_U_iso_or_equiv
_atom_site_adp_type
_atom_site_occupancy
_atom_site_symmetry_multiplicity
_atom_site_calc_flag
_atom_site_refinement_flags
C1 C 0.45931(16) 0.06218(8) 0.67512(10) 0.0242(3) Uani 1 1 d .
C2 C 0.31918(17) 0.03984(9) 0.69304(11) 0.0290(3) Uani 1 1 d .
H2 H 0.2359 0.0709 0.6810 0.035 Uiso 1 1 calc R
C3 C 0.30222(19) -0.02902(10) 0.72908(12) 0.0350(4) Uani 1 1 d .
H3 H 0.2068 -0.0450 0.7420 0.042 Uiso 1 1 calc R
C4 C 0.4242(2) -0.07424(10) 0.74609(13) 0.0360(4) Uani 1 1 d .
H4 H 0.4105 -0.1215 0.7690 0.043 Uiso 1 1 calc R
C5 C 0.56695(18) -0.05184(9) 0.73020(12) 0.0309(3) Uani 1 1 d .
H5 H 0.6504 -0.0828 0.7423 0.037 Uiso 1 1 calc R
C6 C 0.58197(15) 0.01710(8) 0.69621(10) 0.0229(3) Uani 1 1 d .
C7 C 0.50680(16) 0.13126(8) 0.63557(11) 0.0237(3) Uani 1 1 d .
H7 H 0.4651 0.1777 0.6562 0.028 Uiso 1 1 calc R
C8 C 0.67267(15) 0.12271(8) 0.63324(10) 0.0216(3) Uani 1 1 d .
C9 C 0.57195(16) 0.12613(8) 0.54053(10) 0.0248(3) Uani 1 1 d .
H9 H 0.5545 0.0828 0.4990 0.030 Uiso 1 1 calc R
C10 C 0.60631(17) 0.19733(8) 0.49974(11) 0.0265(3) Uani 1 1 d .
C11 C 0.77174(16) 0.18854(8) 0.64203(10) 0.0239(3) Uani 1 1 d .
H11 H 0.8768 0.1740 0.6363 0.029 Uiso 1 1 calc R
C12 C 0.7644(2) 0.22768(9) 0.73608(11) 0.0319(4) Uani 1 1 d .
H12A H 0.6670 0.2520 0.7356 0.038 Uiso 1 1 calc R
H12B H 0.7742 0.1927 0.7890 0.038 Uiso 1 1 calc R
C13 C 0.77606(18) 0.30119(8) 0.53419(11) 0.0272(3) Uani 1 1 d .
H13 H 0.8276 0.3183 0.5962 0.033 Uiso 1 1 calc R
C14 C 0.7881(2) -0.04018(12) 0.54288(15) 0.0459(5) Uani 1 1 d .
H14A H 0.7564 -0.0066 0.4913 0.069 Uiso 1 1 calc R
H14B H 0.7030 -0.0692 0.5572 0.069 Uiso 1 1 calc R
H14C H 0.8659 -0.0718 0.5234 0.069 Uiso 1 1 calc R
C15 C 0.8644(3) 0.24231(18) 0.3433(2) 0.0793(9) Uani 1 1 d .
H15A H 0.8222 0.1956 0.3578 0.119 Uiso 1 1 calc R
H15B H 0.9475 0.2351 0.3054 0.119 Uiso 1 1 calc R
H15C H 0.7877 0.2716 0.3072 0.119 Uiso 1 1 calc R
C16 C 1.0124(2) 0.37809(12) 0.43097(17) 0.0522(5) Uani 1 1 d .
H16A H 1.0492 0.4015 0.4910 0.078 Uiso 1 1 calc R
H16B H 0.9356 0.4081 0.3963 0.078 Uiso 1 1 calc R
H16C H 1.0948 0.3715 0.3923 0.078 Uiso 1 1 calc R
C17 C 1.0837(3) 0.23459(14) 0.5216(2) 0.0677(8) Uani 1 1 d .
H17A H 1.0448 0.1872 0.5364 0.102 Uiso 1 1 calc R
H17B H 1.1206 0.2591 0.5808 0.102 Uiso 1 1 calc R
H17C H 1.1652 0.2288 0.4821 0.102 Uiso 1 1 calc R
C18 C 0.5734(3) 0.38459(11) 0.37008(14) 0.0485(5) Uani 1 1 d .
H18A H 0.6621 0.3940 0.3381 0.073 Uiso 1 1 calc R
H18B H 0.5044 0.4251 0.3597 0.073 Uiso 1 1 calc R
H18C H 0.5248 0.3407 0.3442 0.073 Uiso 1 1 calc R
C19 C 0.7127(3) 0.46048(10) 0.54299(15) 0.0480(5) Uani 1 1 d .
H19A H 0.7989 0.4711 0.5091 0.072 Uiso 1 1 calc R
H19B H 0.7445 0.4573 0.6113 0.072 Uiso 1 1 calc R
H19C H 0.6389 0.4989 0.5311 0.072 Uiso 1 1 calc R
C20 C 0.4652(2) 0.35440(12) 0.56648(16) 0.0488(5) Uani 1 1 d .
H20A H 0.4195 0.3087 0.5448 0.073 Uiso 1 1 calc R
H20B H 0.3923 0.3932 0.5548 0.073 Uiso 1 1 calc R
H20C H 0.4984 0.3515 0.6347 0.073 Uiso 1 1 calc R
N2 N 0.71329(14) 0.23032(7) 0.55713(9) 0.0249(3) Uani 1 1 d .
N3 N 0.71636(13) 0.05447(7) 0.67882(9) 0.0222(3) Uani 1 1 d .
O1 O 0.54452(14) 0.22275(7) 0.42481(8) 0.0364(3) Uani 1 1 d .
O2 O 0.90401(13) -0.04167(7) 0.71836(10) 0.0396(3) Uani 1 1 d .
O3 O 0.96170(13) 0.06006(7) 0.61702(9) 0.0358(3) Uani 1 1 d .
O4 O 0.88005(18) 0.27889(7) 0.74983(9) 0.0510(4) Uani 1 1 d .
H4B H 0.8755 0.3003 0.8017 0.076 Uiso 1 1 calc R
S1 S 0.85819(4) 0.00820(2) 0.64450(3) 0.02588(11) Uani 1 1 d .
Si2 Si 0.62853(5) 0.37305(3) 0.49991(3) 0.03238(13) Uani 1 1 d .
Si3 Si 0.93212(6) 0.28909(3) 0.45609(4) 0.04068(14) Uani 1 1 d .

loop_
_atom_site_aniso_label
_atom_site_aniso_U_11
_atom_site_aniso_U_22
_atom_site_aniso_U_33
_atom_site_aniso_U_23
_atom_site_aniso_U_13
_atom_site_aniso_U_12
C1 0.0236(7) 0.0263(7) 0.0225(7) -0.0017(6) 0.0020(5) -0.0006(6)
C2 0.0206(7) 0.0378(9) 0.0287(7) -0.0017(6) 0.0031(6) -0.0006(6)
C3 0.0256(8) 0.0422(9) 0.0379(9) 0.0012(7) 0.0064(7) -0.0079(7)
C4 0.0349(9) 0.0316(9) 0.0423(9) 0.0047(7) 0.0080(7) -0.0081(7)
C5 0.0274(8) 0.0275(8) 0.0376(9) 0.0024(6) 0.0027(6) -0.0003(6)
C6 0.0188(7) 0.0272(7) 0.0231(7) -0.0018(6) 0.0034(5) -0.0021(5)
C7 0.0175(7) 0.0268(7) 0.0265(7) 0.0007(6) 0.0005(5) 0.0014(5)
C8 0.0185(7) 0.0225(7) 0.0233(7) -0.0004(5) -0.0002(5) 0.0010(5)
C9 0.0228(7) 0.0270(7) 0.0238(7) -0.0006(6) -0.0012(6) -0.0026(5)
C10 0.0254(7) 0.0296(8) 0.0240(7) 0.0006(6) 0.0010(6) -0.0019(6)
C11 0.0220(7) 0.0242(7) 0.0246(7) 0.0018(6) -0.0016(5) -0.0018(5)
C12 0.0389(9) 0.0287(8) 0.0262(8) -0.0021(6) -0.0041(6) -0.0037(7)
C13 0.0283(8) 0.0253(7) 0.0276(7) 0.0025(6) 0.0009(6) -0.0052(6)
C14 0.0346(9) 0.0561(12) 0.0472(11) -0.0265(9) 0.0054(8) 0.0018(9)
C15 0.0734(17) 0.100(2) 0.0722(17) -0.0405(16) 0.0419(14) -0.0341(16)
C16 0.0464(11) 0.0542(13) 0.0578(13) 0.0107(10) 0.0140(10) -0.0150(10)
C17 0.0434(12) 0.0522(13) 0.113(2) 0.0198(14) 0.0351(13) 0.0099(10)
C18 0.0583(13) 0.0447(11) 0.0391(10) 0.0143(8) -0.0102(9) -0.0071(9)
C19 0.0608(13) 0.0297(9) 0.0508(11) 0.0039(8) -0.0059(10) -0.0001(9)
C20 0.0445(11) 0.0438(11) 0.0601(13) 0.0118(9) 0.0143(9) 0.0107(9)
N2 0.0248(6) 0.0247(6) 0.0244(6) 0.0032(5) -0.0008(5) -0.0020(5)
N3 0.0181(6) 0.0223(6) 0.0263(6) 0.0007(5) 0.0028(5) 0.0009(4)
O1 0.0400(7) 0.0401(7) 0.0263(6) 0.0072(5) -0.0084(5) -0.0053(5)
O2 0.0320(6) 0.0374(7) 0.0489(7) 0.0092(6) 0.0031(5) 0.0113(5)
O3 0.0222(5) 0.0363(6) 0.0505(7) 0.0000(5) 0.0113(5) -0.0002(5)
O4 0.0755(10) 0.0402(7) 0.0317(7) 0.0042(5) -0.0191(6) -0.0276(7)
S1 0.01878(18) 0.0279(2) 0.0309(2) -0.00300(14) 0.00224(14) 0.00233(13)
Si2 0.0351(3) 0.0287(2) 0.0322(2) 0.00781(18) -0.00088(19) -0.00072(18)
Si3 0.0370(3) 0.0396(3) 0.0480(3) -0.0020(2) 0.0160(2) -0.0099(2)

loop_
_atom_type_symbol
_atom_type_description
_atom_type_scat_dispersion_real
_atom_type_scat_dispersion_imag
_atom_type_scat_source
C C 0.0033 0.0016 'International Tables Vol C Tables 4.2.6.8 and 6.1.1.4'
H H 0.0000 0.0000 'International Tables Vol C Tables 4.2.6.8 and 6.1.1.4'
N N 0.0061 0.0033 'International Tables Vol C Tables 4.2.6.8 and 6.1.1.4'
O O 0.0106 0.0060 'International Tables Vol C Tables 4.2.6.8 and 6.1.1.4'
S S 0.1246 0.1234 'International Tables Vol C Tables 4.2.6.8 and 6.1.1.4'
Si Si 0.0817 0.0704 'International Tables Vol C Tables 4.2.6.8 and 6.1.1.4'

loop_
_geom_angle_atom_site_label_1
_geom_angle_atom_site_label_2
_geom_angle_atom_site_label_3
_geom_angle
C2 C1 C6 120.16(14)
C2 C1 C7 129.68(14)
C6 C1 C7 110.15(13)
C1 C2 C3 118.91(15)
C1 C2 H2 120.5
C3 C2 H2 120.5
C4 C3 C2 120.23(15)
C4 C3 H3 119.9
C2 C3 H3 119.9
C3 C4 C5 121.46(16)
C3 C4 H4 119.3
C5 C4 H4 119.3
C6 C5 C4 117.44(15)
C6 C5 H5 121.3
C4 C5 H5 121.3
C5 C6 C1 121.70(14)
C5 C6 N3 128.53(14)
C1 C6 N3 109.75(13)
C1 C7 C8 104.25(12)
C1 C7 C9 115.66(13)
C8 C7 C9 59.65(9)
C1 C7 H7 120.3
C8 C7 H7 120.3
C9 C7 H7 120.3
N3 C8 C7 107.63(12)
N3 C8 C9 121.84(12)
C7 C8 C9 60.73(9)
N3 C8 C11 122.60(11)
C7 C8 C11 119.49(12)
C9 C8 C11 109.33(12)
C10 C9 C8 103.98(12)
C10 C9 C7 113.68(13)
C8 C9 C7 59.62(9)
C10 C9 H9 121.0
C8 C9 H9 121.0
C7 C9 H9 121.0
O1 C10 N2 124.84(15)
O1 C10 C9 125.30(14)
N2 C10 C9 109.86(12)
N2 C11 C8 101.74(11)
N2 C11 C12 114.30(13)
C8 C11 C12 112.05(13)
N2 C11 H11 109.5
C8 C11 H11 109.5
C12 C11 H11 109.5
O4 C12 C11 109.82(14)
O4 C12 H12A 109.7
C11 C12 H12A 109.7
O4 C12 H12B 109.7
C11 C12 H12B 109.7
H12A C12 H12B 108.2
N2 C13 Si3 110.38(11)
N2 C13 Si2 113.77(10)
Si3 C13 Si2 118.54(8)
N2 C13 H13 104.1
Si3 C13 H13 104.1
Si2 C13 H13 104.1
S1 C14 H14A 109.5
S1 C14 H14B 109.5
H14A C14 H14B 109.5
S1 C14 H14C 109.5
H14A C14 H14C 109.5
H14B C14 H14C 109.5
Si3 C15 H15A 109.5
Si3 C15 H15B 109.5
H15A C15 H15B 109.5
Si3 C15 H15C 109.5
H15A C15 H15C 109.5
H15B C15 H15C 109.5
Si3 C16 H16A 109.5
Si3 C16 H16B 109.5
H16A C16 H16B 109.5
Si3 C16 H16C 109.5
H16A C16 H16C 109.5
H16B C16 H16C 109.5
Si3 C17 H17A 109.5
Si3 C17 H17B 109.5
H17A C17 H17B 109.5
Si3 C17 H17C 109.5
H17A C17 H17C 109.5
H17B C17 H17C 109.5
Si2 C18 H18A 109.5
Si2 C18 H18B 109.5
H18A C18 H18B 109.5
Si2 C18 H18C 109.5
H18A C18 H18C 109.5
H18B C18 H18C 109.5
Si2 C19 H19A 109.5
Si2 C19 H19B 109.5
H19A C19 H19B 109.5
Si2 C19 H19C 109.5
H19A C19 H19C 109.5
H19B C19 H19C 109.5
Si2 C20 H20A 109.5
Si2 C20 H20B 109.5
H20A C20 H20B 109.5
Si2 C20 H20C 109.5
H20A C20 H20C 109.5
H20B C20 H20C 109.5
C10 N2 C11 114.85(12)
C10 N2 C13 122.79(12)
C11 N2 C13 122.22(12)
C6 N3 C8 107.60(11)
C6 N3 S1 119.45(10)
C8 N3 S1 120.13(10)
C12 O4 H4B 109.5
O2 S1 O3 119.58(8)
O2 S1 N3 107.13(7)
O3 S1 N3 106.26(7)
O2 S1 C14 108.44(10)
O3 S1 C14 108.17(10)
N3 S1 C14 106.55(8)
C18 Si2 C19 106.03(9)
C18 Si2 C20 112.23(10)
C19 Si2 C20 108.25(11)
C18 Si2 C13 115.70(9)
C19 Si2 C13 106.14(8)
C20 Si2 C13 108.07(8)
C16 Si3 C15 110.56(13)
C16 Si3 C17 107.33(11)
C15 Si3 C17 109.02(16)
C16 Si3 C13 109.68(9)
C15 Si3 C13 111.04(10)
C17 Si3 C13 109.12(10)

loop_
_geom_bond_atom_site_label_1
_geom_bond_atom_site_label_2
_geom_bond_distance
C1 C2 1.384(2)
C1 C6 1.397(2)
C1 C7 1.485(2)
C2 C3 1.394(2)
C2 H2 0.9500
C3 C4 1.388(3)
C3 H3 0.9500
C4 C5 1.399(2)
C4 H4 0.9500
C5 C6 1.382(2)
C5 H5 0.9500
C6 N3 1.4454(18)
C7 C8 1.5132(19)
C7 C9 1.530(2)
C7 H7 1.0000
C8 N3 1.4591(18)
C8 C9 1.5136(19)
C8 C11 1.515(2)
C9 C10 1.492(2)
C9 H9 1.0000
C10 O1 1.2367(19)
C10 N2 1.3415(19)
C11 N2 1.4790(18)
C11 C12 1.525(2)
C11 H11 1.0000
C12 O4 1.413(2)
C12 H12A 0.9900
C12 H12B 0.9900
C13 N2 1.4862(19)
C13 Si3 1.9004(17)
C13 Si2 1.9138(17)
C13 H13 1.0000
C14 S1 1.7547(18)
C14 H14A 0.9800
C14 H14B 0.9800
C14 H14C 0.9800
C15 Si3 1.862(3)
C15 H15A 0.9800
C15 H15B 0.9800
C15 H15C 0.9800
C16 Si3 1.859(2)
C16 H16A 0.9800
C16 H16B 0.9800
C16 H16C 0.9800
C17 Si3 1.868(3)
C17 H17A 0.9800
C17 H17B 0.9800
C17 H17C 0.9800
C18 Si2 1.8621(19)
C18 H18A 0.9800
C18 H18B 0.9800
C18 H18C 0.9800
C19 Si2 1.870(2)
C19 H19A 0.9800
C19 H19B 0.9800
C19 H19C 0.9800
C20 Si2 1.871(2)
C20 H20A 0.9800
C20 H20B 0.9800
C20 H20C 0.9800
N3 S1 1.6621(13)
O2 S1 1.4248(13)
O3 S1 1.4286(12)
O4 H4B 0.8400
